data_4060213
loop_
_publ_author_name
'Noriyuki Suzuki'
'Naoto Aihara'
'Hidemichi Takahara'
'Takaaki Watanabe'
'Masakazu Iwasaki'
'Masahiko Saburi'
'Daisuke Hashizume'
'Teiji Chihara'

_publ_contact_author_address
;
    Chemical Analysisi Division, RIKEN, Wako, Saitama, 351-0198, Japan
;
_publ_contact_author_email ' nsuzuki@postman.riken.go.jp'
_publ_contact_author_fax ' +81-48-462-4631 '
_publ_contact_author_name ' Noriyuki Suzuki'
_publ_section_title
;
Synthesis and Structure of 1-Zirconacyclopent-3-yne Complexes without
Substituents Adjacent to the Triple Bond
;
_journal_name_full 'Journal of the American Chemical Society'
_journal_page_first 60
_journal_page_last 61
_journal_paper_doi 10.1021/ja0385742
_journal_volume 126
_journal_year 2004
_chemical_formula_sum 'C22 H30 Zr'
_chemical_formula_weight 385.68
_chemical_name_systematic
;
 Cp2Zr(mu:hapto-2:hapto2-1,2,3-butatriene)Zr(PMe3)Cp2 6
;
_space_group_IT_number 14
_symmetry_cell_setting monoclinic
_symmetry_space_group_name_Hall '-P 2yn'
_symmetry_space_group_name_H-M 'P 1 21/n 1'
_atom_sites_solution_hydrogens difmap
_atom_sites_solution_primary direct
_atom_sites_solution_secondary difmap
_cell_angle_alpha 90
_cell_angle_beta 91.063(2)
_cell_angle_gamma 90
_cell_formula_units_Z 4
_cell_length_a 26.7687(11)
_cell_length_b 8.7564(3)
_cell_length_c 8.0887(4)
_cell_measurement_reflns_used 38106
_cell_measurement_temperature 93
_cell_measurement_theta_max 30.03
_cell_measurement_theta_min 1.52
_cell_volume 1895.64(14)
_diffrn_ambient_temperature 93
_diffrn_detector_area_resol_mean 10
_diffrn_measurement_device_type 'Rigaku Raxis CS'
_diffrn_measurement_method oscillation
_diffrn_radiation_monochromator graphite
_diffrn_radiation_source 'fine-focus rotating anode'
_diffrn_radiation_type MoK\a
_diffrn_radiation_wavelength 0.71073
_diffrn_reflns_av_R_equivalents 0.0293
_diffrn_reflns_av_sigmaI/netI 0.0224
_diffrn_reflns_limit_h_max 37
_diffrn_reflns_limit_h_min -37
_diffrn_reflns_limit_k_max -12
_diffrn_reflns_limit_k_min -12
_diffrn_reflns_limit_l_max 11
_diffrn_reflns_limit_l_min -11
_diffrn_reflns_number 38106
_diffrn_reflns_theta_max 30.03
_diffrn_reflns_theta_min 1.52
_diffrn_standards_decay_% ?
_diffrn_standards_interval_count ?
_diffrn_standards_interval_time ?
_diffrn_standards_number ?
_exptl_absorpt_coefficient_mu 0.579
_exptl_absorpt_correction_T_max 0.7228
_exptl_absorpt_correction_T_min 0.5380
_exptl_absorpt_correction_type multi-scan
_exptl_crystal_colour 'pale yellow'
_exptl_crystal_density_diffrn 1.351
_exptl_crystal_density_meas ?
_exptl_crystal_density_method 'not measured'
_exptl_crystal_description rock
_exptl_crystal_F_000 808
_exptl_crystal_size_max 0.80
_exptl_crystal_size_mid 0.70
_exptl_crystal_size_min 0.60
_refine_ls_extinction_coef 0.0083(3)
_refine_ls_extinction_expression Fc^*^=kFc[1+0.001xFc^2^\l^3^/sin(2\q)]^-1/4^
_refine_ls_extinction_method SHELXL
_refine_ls_goodness_of_fit_ref 1.151
_refine_ls_hydrogen_treatment refall
_refine_ls_matrix_type full
_refine_ls_number_parameters 329
_refine_ls_number_reflns 5414
_refine_ls_number_restraints 0
_refine_ls_restrained_S_all 1.151
_refine_ls_R_factor_all 0.0381
_refine_ls_R_factor_gt 0.0303
_refine_ls_shift/su_max 0.001
_refine_ls_shift/su_mean 0.000
_refine_ls_structure_factor_coef Fsqd
_refine_ls_weighting_details 'w=1/[\s^2^(Fo^2^)+(0.0220P)^2^+1.6122P] where P=(Fo^2^+2Fc^2^)/3'
_refine_ls_weighting_scheme calc
_refine_ls_wR_factor_gt 0.0667
_refine_ls_wR_factor_ref 0.0688
_reflns_number_gt 4732
_reflns_number_total 5414
_reflns_threshold_expression 'I > 2\s(I)'
_cod_depositor_comments
;
The following automatic conversions were performed:

'_refine_ls_weighting_scheme' value 'calc
w=1/[\s^2^(Fo^2^)+(0.0220P)^2^+1.6122P] where P=(Fo^2^+2Fc^2^)/3' was
changed to 'calc'. New tag '_refine_ls_weighting_details' was
created. The value of the new tag was set to
'w=1/[\s^2^(Fo^2^)+(0.0220P)^2^+1.6122P] where P=(Fo^2^+2Fc^2^)/3'.

Automatic conversion script
Id: cif_fix_values 3143 2015-03-26 13:38:13Z robertas 
;
_cod_original_sg_symbol_H-M 'P 21/n'
_cod_database_code 4060213

loop_
_symmetry_equiv_pos_as_xyz
'x, y, z'
'-x+1/2, y+1/2, -z+1/2'
'-x, -y, -z'
'x-1/2, -y-1/2, z-1/2'

loop_
_atom_site_label
_atom_site_type_symbol
_atom_site_fract_x
_atom_site_fract_y
_atom_site_fract_z
_atom_site_U_iso_or_equiv
_atom_site_adp_type
_atom_site_occupancy
_atom_site_calc_flag
_atom_site_refinement_flags
_atom_site_disorder_assembly
_atom_site_disorder_group
Zr Zr 0.165298(5) 0.253620(17) 0.064188(17) 0.01255(5) Uani 1 d . . .
C1 C 0.23185(7) 0.1980(2) -0.1240(3) 0.0254(4) Uani 1 d . . .
H11 H 0.2363(9) 0.092(3) -0.162(3) 0.031(6) Uiso 1 d . . .
H12 H 0.2391(10) 0.277(3) -0.208(3) 0.038(7) Uiso 1 d . . .
C2 C 0.25069(6) 0.2281(2) 0.0377(3) 0.0262(4) Uani 1 d . . .
C3 C 0.24398(6) 0.2593(2) 0.1848(3) 0.0249(4) Uani 1 d . . .
C4 C 0.21293(7) 0.2956(2) 0.3192(3) 0.0241(4) Uani 1 d . . .
H41 H 0.2097(9) 0.219(3) 0.405(3) 0.029(6) Uiso 1 d . . .
H42 H 0.2155(9) 0.399(3) 0.364(3) 0.032(6) Uiso 1 d . . .
C5 C 0.11718(6) 0.01680(17) -0.0483(2) 0.0141(3) Uani 1 d . . .
C6 C 0.08760(6) 0.08928(17) 0.0735(2) 0.0144(3) Uani 1 d . . .
H6 H 0.0556(7) 0.136(2) 0.055(2) 0.012(5) Uiso 1 d . . .
C7 C 0.11263(6) 0.07942(18) 0.2291(2) 0.0155(3) Uani 1 d . . .
H7 H 0.1008(8) 0.117(2) 0.337(3) 0.015(5) Uiso 1 d . . .
C8 C 0.15760(6) -0.00282(18) 0.2053(2) 0.0168(3) Uani 1 d . . .
H8 H 0.1828(8) -0.026(3) 0.287(3) 0.023(6) Uiso 1 d . . .
C9 C 0.16039(6) -0.04038(18) 0.0367(2) 0.0154(3) Uani 1 d . . .
H9 H 0.1878(8) -0.096(2) -0.018(3) 0.019(5) Uiso 1 d . . .
C10 C 0.10064(6) -0.02251(18) -0.2246(2) 0.0158(3) Uani 1 d . . .
C11 C 0.07138(9) -0.1733(2) -0.2149(3) 0.0308(4) Uani 1 d . . .
H111 H 0.0415(11) -0.160(3) -0.139(4) 0.053(8) Uiso 1 d . . .
H112 H 0.0927(11) -0.255(3) -0.167(3) 0.039(7) Uiso 1 d . . .
H113 H 0.0598(10) -0.202(3) -0.324(3) 0.041(7) Uiso 1 d . . .
C12 C 0.14490(8) -0.0462(3) -0.3373(3) 0.0328(5) Uani 1 d . . .
H121 H 0.1325(9) -0.080(3) -0.448(3) 0.035(7) Uiso 1 d . . .
H122 H 0.1686(11) -0.127(3) -0.291(4) 0.052(8) Uiso 1 d . . .
H123 H 0.1641(11) 0.053(4) -0.351(4) 0.053(8) Uiso 1 d . . .
C13 C 0.06593(9) 0.0987(2) -0.2986(3) 0.0276(4) Uani 1 d . . .
H131 H 0.0834(10) 0.199(4) -0.310(3) 0.040(7) Uiso 1 d . . .
H132 H 0.0367(11) 0.116(3) -0.231(4) 0.052(8) Uiso 1 d . . .
H133 H 0.0522(10) 0.067(3) -0.417(3) 0.038(7) Uiso 1 d . . .
C14 C 0.11107(6) 0.49342(17) 0.1124(2) 0.0142(3) Uani 1 d . . .
C15 C 0.09853(6) 0.43219(18) -0.0460(2) 0.0162(3) Uani 1 d . . .
H15 H 0.0663(8) 0.390(2) -0.075(3) 0.018(5) Uiso 1 d . . .
C16 C 0.14056(7) 0.44474(19) -0.1494(2) 0.0196(3) Uani 1 d . . .
H16 H 0.1415(8) 0.411(2) -0.261(3) 0.021(5) Uiso 1 d . . .
C17 C 0.17917(7) 0.51651(19) -0.0562(2) 0.0200(3) Uani 1 d . . .
H17 H 0.2120(9) 0.540(3) -0.091(3) 0.025(6) Uiso 1 d . . .
C18 C 0.16122(6) 0.54561(18) 0.1034(2) 0.0170(3) Uani 1 d . . .
H18 H 0.1784(9) 0.591(3) 0.191(3) 0.026(6) Uiso 1 d . . .
C19 C 0.07628(6) 0.52543(18) 0.2552(2) 0.0156(3) Uani 1 d . . .
C20 C 0.05788(7) 0.6912(2) 0.2364(3) 0.0235(4) Uani 1 d . . .
H201 H 0.0390(10) 0.704(3) 0.131(3) 0.039(7) Uiso 1 d . . .
H202 H 0.0858(10) 0.763(3) 0.233(3) 0.039(7) Uiso 1 d . . .
H203 H 0.0371(9) 0.721(3) 0.330(3) 0.028(6) Uiso 1 d . . .
C21 C 0.03065(7) 0.4200(2) 0.2524(2) 0.0204(3) Uani 1 d . . .
H211 H 0.0114(10) 0.425(3) 0.143(3) 0.036(7) Uiso 1 d . . .
H212 H 0.0065(9) 0.451(3) 0.342(3) 0.030(6) Uiso 1 d . . .
H213 H 0.0387(9) 0.312(3) 0.275(3) 0.028(6) Uiso 1 d . . .
C22 C 0.10360(7) 0.5090(2) 0.4224(2) 0.0224(3) Uani 1 d . . .
H221 H 0.0801(9) 0.532(3) 0.509(3) 0.031(6) Uiso 1 d . . .
H222 H 0.1309(9) 0.580(3) 0.435(3) 0.033(7) Uiso 1 d . . .
H223 H 0.1168(8) 0.404(3) 0.438(3) 0.022(6) Uiso 1 d . . .

loop_
_atom_site_aniso_label
_atom_site_aniso_U_11
_atom_site_aniso_U_22
_atom_site_aniso_U_33
_atom_site_aniso_U_23
_atom_site_aniso_U_13
_atom_site_aniso_U_12
Zr 0.01104(8) 0.01144(8) 0.01516(8) 0.00064(5) -0.00041(5) -0.00001(5)
C1 0.0197(8) 0.0231(8) 0.0337(10) -0.0019(7) 0.0098(7) -0.0012(7)
C2 0.0113(7) 0.0220(8) 0.0453(11) 0.0008(8) 0.0014(7) 0.0001(6)
C3 0.0145(7) 0.0200(8) 0.0398(10) 0.0020(8) -0.0082(7) -0.0009(6)
C4 0.0239(9) 0.0213(8) 0.0268(9) -0.0003(7) -0.0099(7) -0.0009(7)
C5 0.0148(7) 0.0113(6) 0.0161(7) 0.0004(5) 0.0002(5) -0.0004(5)
C6 0.0140(7) 0.0122(6) 0.0171(7) 0.0008(5) 0.0008(6) -0.0005(5)
C7 0.0187(7) 0.0143(7) 0.0135(7) 0.0016(5) 0.0018(6) -0.0016(6)
C8 0.0197(7) 0.0133(7) 0.0174(8) 0.0040(6) -0.0019(6) 0.0000(6)
C9 0.0159(7) 0.0134(7) 0.0170(8) 0.0009(6) 0.0005(6) 0.0015(5)
C10 0.0182(7) 0.0148(7) 0.0145(7) -0.0011(6) -0.0011(6) 0.0009(5)
C11 0.0491(13) 0.0223(9) 0.0209(9) -0.0016(7) -0.0060(9) -0.0132(9)
C12 0.0247(9) 0.0569(14) 0.0167(9) -0.0042(9) 0.0027(7) 0.0049(10)
C13 0.0373(11) 0.0253(9) 0.0200(9) -0.0040(7) -0.0102(8) 0.0103(8)
C14 0.0154(7) 0.0108(6) 0.0164(7) 0.0005(5) -0.0021(5) 0.0009(5)
C15 0.0187(7) 0.0131(7) 0.0167(8) 0.0020(6) -0.0031(6) 0.0021(6)
C16 0.0275(9) 0.0170(7) 0.0143(7) 0.0030(6) 0.0016(6) 0.0027(6)
C17 0.0216(8) 0.0154(7) 0.0232(8) 0.0045(6) 0.0049(6) -0.0024(6)
C18 0.0171(7) 0.0134(7) 0.0205(8) 0.0007(6) -0.0004(6) -0.0018(6)
C19 0.0165(7) 0.0137(7) 0.0164(7) -0.0012(6) -0.0004(6) 0.0006(5)
C20 0.0257(9) 0.0162(7) 0.0286(10) -0.0017(7) 0.0030(7) 0.0043(7)
C21 0.0173(8) 0.0210(8) 0.0231(9) -0.0022(6) 0.0038(6) -0.0016(6)
C22 0.0233(8) 0.0276(9) 0.0161(8) -0.0038(7) -0.0011(6) 0.0033(7)
